data_4085031
loop_
_publ_author_name
'Liu, Qian'
'Contrella, Nathan D.'
'Filatov, Alexander S.'
'Jordan, Richard F.'

_publ_section_title
;
 Synthesis of Borophosphonate Cage Compounds: Influence of Substituent and
 Concentration Effects on Product Distribution in Condensation Reactions
 of Aryl Phosphonic Acids and Boronic Acids
;
_journal_issue 1
_journal_name_full Organometallics
_journal_page_first 254
_journal_paper_doi 10.1021/om501101q
_journal_volume 34
_journal_year 2015
_chemical_absolute_configuration syn
_chemical_formula_moiety 'C84 H104 B4 O16 P4'
_chemical_formula_sum 'C84 H104 B4 O16 P4'
_chemical_formula_weight 1536.79
_chemical_name_systematic
; 
 ? 
;
_space_group_IT_number 82
_symmetry_cell_setting tetragonal
_symmetry_Int_Tables_number 82
_symmetry_space_group_name_Hall 'I -4'
_symmetry_space_group_name_H-M 'I -4'
_atom_sites_solution_hydrogens geom
_atom_sites_solution_primary direct
_atom_sites_solution_secondary difmap
_audit_creation_method SHELXL-97
_cell_angle_alpha 90.00
_cell_angle_beta 90.00
_cell_angle_gamma 90.00
_cell_formula_units_Z 2
_cell_length_a 13.9467(13)
_cell_length_b 13.9467(13)
_cell_length_c 29.586(3)
_cell_measurement_reflns_used 9917
_cell_measurement_temperature 100(2)
_cell_measurement_theta_max 24.97
_cell_measurement_theta_min 2.48
_cell_volume 5754.8(10)
_computing_cell_refinement 'SAINT V.8.34 (Bruker AXS Inc., 2012)'
_computing_data_collection 'APEX2 v.2014.7-1 (Bruker AXS Inc., 2014)'
_computing_data_reduction 'SAINT V.8.34 (Bruker AXS Inc., 2012)'
_computing_molecular_graphics 'APEX2 v.2014.7-1 (Bruker AXS Inc., 2014)'
_computing_publication_material 'APEX2 v.2014.7-1 (Bruker AXS Inc., 2014)'
_computing_structure_refinement 'SHELXL-08 (Sheldrick, 2008)'
_computing_structure_solution 'SHELXS-08 (Sheldrick, 2008)'
_diffrn_ambient_temperature 100(2)
_diffrn_detector_area_resol_mean 10.4167
_diffrn_measured_fraction_theta_full 0.999
_diffrn_measured_fraction_theta_max 0.998
_diffrn_measurement_device_type 'Bruker D8 Venture PHOTON 100 CMOS'
_diffrn_measurement_method 'omega and phi scans'
_diffrn_radiation_monochromator mirrors
_diffrn_radiation_source 'INCOATEC ImuS micro-focus source'
_diffrn_radiation_type Mo-K\a
_diffrn_radiation_wavelength 0.71073
_diffrn_reflns_av_R_equivalents 0.1548
_diffrn_reflns_av_sigmaI/netI 0.0427
_diffrn_reflns_limit_h_max 16
_diffrn_reflns_limit_h_min -16
_diffrn_reflns_limit_k_max 16
_diffrn_reflns_limit_k_min -16
_diffrn_reflns_limit_l_max 35
_diffrn_reflns_limit_l_min -35
_diffrn_reflns_number 77112
_diffrn_reflns_theta_full 25.00
_diffrn_reflns_theta_max 25.10
_diffrn_reflns_theta_min 2.07
_exptl_absorpt_coefficient_mu 0.112
_exptl_absorpt_correction_T_max 0.9812
_exptl_absorpt_correction_T_min 0.9577
_exptl_absorpt_correction_type multi-scan
_exptl_absorpt_process_details
;
SADABS V2012/1 (Bruker AXS Inc.)
;
_exptl_crystal_colour colorless
_exptl_crystal_density_diffrn 0.887
_exptl_crystal_density_method 'not measured'
_exptl_crystal_description plate
_exptl_crystal_F_000 1632
_exptl_crystal_size_max 0.39
_exptl_crystal_size_mid 0.28
_exptl_crystal_size_min 0.17
_platon_squeeze_details
;
;
_refine_diff_density_max 0.406
_refine_diff_density_min -0.237
_refine_diff_density_rms 0.064
_refine_ls_abs_structure_details 'Flack H D (1983), Acta Cryst. A39, 876-881'
_refine_ls_abs_structure_Flack 0.09(12)
_refine_ls_extinction_method none
_refine_ls_goodness_of_fit_ref 1.079
_refine_ls_hydrogen_treatment constr
_refine_ls_matrix_type full
_refine_ls_number_parameters 316
_refine_ls_number_reflns 5123
_refine_ls_number_restraints 62
_refine_ls_restrained_S_all 1.078
_refine_ls_R_factor_all 0.0652
_refine_ls_R_factor_gt 0.0622
_refine_ls_shift/su_max 0.001
_refine_ls_shift/su_mean 0.000
_refine_ls_structure_factor_coef Fsqd
_refine_ls_weighting_details 'calc w=1/[\s^2^(Fo^2^)+(0.0808P)^2^+10.1121P] where P=(Fo^2^+2Fc^2^)/3'
_refine_ls_weighting_scheme calc
_refine_ls_wR_factor_gt 0.1593
_refine_ls_wR_factor_ref 0.1615
_reflns_number_gt 4858
_reflns_number_total 5123
_reflns_threshold_expression I>2\s(I)
_cod_data_source_file om501101q_si_003.cif
_cod_data_source_block 3d
_cod_depositor_comments
;
The following automatic conversions were performed:

'_symmetry_cell_setting' value 'Tetragonal' changed to 'tetragonal'
according to
/home/saulius/struct/COD-crude-data--automatic-downloads/rss-feeds/ACS/lib/dictionaries/cif_core.dic
dictionary named 'cif_core.dic' version 2.4.2 from 2011-04-26.

Automatic conversion script
Id: cif_fix_values 2935 2014-11-11 08:27:57Z andrius 

 Adding full bibliography for 4085030--4085032.cif.
;
_cod_original_cell_volume 5754.8(12)
_cod_database_code 4085031

loop_
_symmetry_equiv_pos_as_xyz
'x, y, z'
'y, -x, -z'
'-x, -y, z'
'-y, x, -z'
'x+1/2, y+1/2, z+1/2'
'y+1/2, -x+1/2, -z+1/2'
'-x+1/2, -y+1/2, z+1/2'
'-y+1/2, x+1/2, -z+1/2'

loop_
_atom_site_label
_atom_site_type_symbol
_atom_site_fract_x
_atom_site_fract_y
_atom_site_fract_z
_atom_site_U_iso_or_equiv
_atom_site_adp_type
_atom_site_occupancy
_atom_site_symmetry_multiplicity
_atom_site_calc_flag
_atom_site_refinement_flags
_atom_site_disorder_assembly
_atom_site_disorder_group
P1 P 0.40077(5) 0.09997(5) 0.79669(2) 0.01945(19) Uani 1 1 d . . .
B1 B 0.6013(2) 0.1044(2) 0.79889(10) 0.0205(6) Uani 1 1 d . . .
O1X O 0.5011(9) 0.1167(6) 0.8121(4) 0.0229(19) Uani 0.50 1 d P A 1
O2X O 0.3724(7) -0.0019(7) 0.7997(3) 0.0350(19) Uani 0.50 1 d P . 1
O3X O 0.3920(6) 0.1412(5) 0.7475(3) 0.0278(16) Uani 0.50 1 d P A 1
O1Y O 0.5013(10) 0.1456(7) 0.8012(4) 0.027(2) Uani 0.50 1 d P A 2
O2Y O 0.4002(7) -0.0041(8) 0.8150(3) 0.033(2) Uani 0.50 1 d P . 2
O3Y O 0.3629(5) 0.1065(5) 0.7497(3) 0.0277(15) Uani 0.50 1 d P A 2
O4 O 0.9531(2) 0.3106(2) 0.91527(13) 0.0615(9) Uani 1 1 d . . .
C1 C 0.3209(2) 0.1656(2) 0.83121(10) 0.0238(6) Uani 1 1 d . A .
C2 C 0.2925(2) 0.1274(2) 0.87217(10) 0.0264(7) Uani 1 1 d . . .
H2 H 0.3187 0.0681 0.8820 0.032 Uiso 1 1 calc R A .
C3 C 0.2261(2) 0.1745(3) 0.89902(10) 0.0272(7) Uani 1 1 d . A .
C4 C 0.1889(3) 0.2606(3) 0.88288(11) 0.0391(9) Uani 1 1 d . . .
H4 H 0.1415 0.2926 0.9002 0.047 Uiso 1 1 calc R A .
C5 C 0.2184(3) 0.3011(3) 0.84264(12) 0.0503(12) Uani 1 1 d . A .
C6 C 0.2847(3) 0.2515(3) 0.81643(11) 0.0343(8) Uani 1 1 d . . .
H6 H 0.3049 0.2772 0.7883 0.041 Uiso 1 1 calc R A .
C7 C 0.1898(3) 0.1313(3) 0.94424(12) 0.0371(8) Uani 1 1 d . . .
C8 C 0.1928(3) 0.2085(4) 0.98099(12) 0.0538(12) Uani 1 1 d . A .
H8A H 0.1889 0.1781 1.0108 0.081 Uiso 1 1 calc R . .
H8B H 0.1385 0.2523 0.9771 0.081 Uiso 1 1 calc R . .
H8C H 0.2529 0.2445 0.9786 0.081 Uiso 1 1 calc R . .
C9 C 0.0884(3) 0.0975(4) 0.93740(16) 0.0611(13) Uani 1 1 d . A .
H9A H 0.0865 0.0513 0.9125 0.092 Uiso 1 1 calc R . .
H9B H 0.0474 0.1525 0.9302 0.092 Uiso 1 1 calc R . .
H9C H 0.0653 0.0668 0.9651 0.092 Uiso 1 1 calc R . .
C10 C 0.2517(4) 0.0492(4) 0.95986(14) 0.0604(13) Uani 1 1 d . A .
H10A H 0.2331 0.0307 0.9906 0.091 Uiso 1 1 calc R . .
H10B H 0.3191 0.0690 0.9597 0.091 Uiso 1 1 calc R . .
H10C H 0.2431 -0.0055 0.9395 0.091 Uiso 1 1 calc R . .
C15 C 0.6733(2) 0.1654(2) 0.82978(10) 0.0235(6) Uani 1 1 d . A .
C16 C 0.6411(3) 0.2351(3) 0.85992(13) 0.0415(10) Uani 1 1 d . . .
H16 H 0.5746 0.2495 0.8616 0.050 Uiso 1 1 calc R A .
C17 C 0.7048(3) 0.2834(3) 0.88744(13) 0.0452(10) Uani 1 1 d . A .
H17 H 0.6813 0.3298 0.9082 0.054 Uiso 1 1 calc R . .
C18 C 0.8014(3) 0.2657(3) 0.88532(11) 0.0326(8) Uani 1 1 d . . .
C19 C 0.8333(3) 0.1968(3) 0.85510(17) 0.0467(10) Uani 1 1 d . A .
H19 H 0.8999 0.1827 0.8532 0.056 Uiso 1 1 calc R . .
C20 C 0.7706(3) 0.1492(3) 0.82824(13) 0.0394(9) Uani 1 1 d . . .
H20 H 0.7947 0.1030 0.8076 0.047 Uiso 1 1 calc R A .
C21 C 0.8682(3) 0.3174(3) 0.91535(13) 0.0422(9) Uani 1 1 d . A .
H21 H 0.8407 0.3602 0.9367 0.051 Uiso 1 1 calc R . .
C22X C 0.1886(5) 0.4064(6) 0.8286(2) 0.0278(15) Uani 0.55 1 d PDU A 1
C23X C 0.2711(6) 0.4694(5) 0.8093(3) 0.058(2) Uani 0.55 1 d PU A 1
H23A H 0.2878 0.4471 0.7789 0.086 Uiso 0.55 1 calc PR A 1
H23B H 0.3273 0.4645 0.8290 0.086 Uiso 0.55 1 calc PR A 1
H23C H 0.2500 0.5364 0.8078 0.086 Uiso 0.55 1 calc PR A 1
C24X C 0.1115(7) 0.3878(6) 0.7936(3) 0.057(2) Uani 0.55 1 d PU A 1
H24A H 0.1187 0.4331 0.7685 0.085 Uiso 0.55 1 calc PR A 1
H24B H 0.0482 0.3962 0.8075 0.085 Uiso 0.55 1 calc PR A 1
H24C H 0.1175 0.3221 0.7822 0.085 Uiso 0.55 1 calc PR A 1
C25X C 0.1431(13) 0.4627(10) 0.8675(3) 0.050(3) Uani 0.55 1 d PDU A 1
H25A H 0.1298 0.5284 0.8577 0.075 Uiso 0.55 1 calc PR A 1
H25B H 0.1873 0.4640 0.8933 0.075 Uiso 0.55 1 calc PR A 1
H25C H 0.0830 0.4317 0.8766 0.075 Uiso 0.55 1 calc PR A 1
C22Y C 0.1514(9) 0.3733(8) 0.8208(4) 0.044(2) Uani 0.45 1 d PDU A 2
C23Y C 0.0422(9) 0.3462(10) 0.8151(4) 0.064(3) Uani 0.45 1 d PU A 2
H23D H 0.0347 0.3031 0.7892 0.096 Uiso 0.45 1 calc PR A 2
H23E H 0.0045 0.4045 0.8101 0.096 Uiso 0.45 1 calc PR A 2
H23F H 0.0195 0.3139 0.8426 0.096 Uiso 0.45 1 calc PR A 2
C24Y C 0.148(2) 0.4602(15) 0.8516(6) 0.083(6) Uani 0.45 1 d PDU A 2
H24D H 0.1485 0.4391 0.8832 0.124 Uiso 0.45 1 calc PR A 2
H24E H 0.0898 0.4970 0.8455 0.124 Uiso 0.45 1 calc PR A 2
H24F H 0.2045 0.5005 0.8459 0.124 Uiso 0.45 1 calc PR A 2
C25Y C 0.1839(12) 0.3992(13) 0.7732(5) 0.088(4) Uani 0.45 1 d PU A 2
H25D H 0.2541 0.3972 0.7717 0.133 Uiso 0.45 1 calc PR A 2
H25E H 0.1615 0.4638 0.7657 0.133 Uiso 0.45 1 calc PR A 2
H25F H 0.1571 0.3531 0.7516 0.133 Uiso 0.45 1 calc PR A 2

loop_
_atom_site_aniso_label
_atom_site_aniso_U_11
_atom_site_aniso_U_22
_atom_site_aniso_U_33
_atom_site_aniso_U_23
_atom_site_aniso_U_13
_atom_site_aniso_U_12
P1 0.0247(4) 0.0258(4) 0.0078(3) -0.0002(3) -0.0005(3) 0.0029(3)
B1 0.0284(18) 0.0240(18) 0.0090(13) -0.0021(14) -0.0003(14) -0.0027(15)
O1X 0.025(3) 0.013(4) 0.030(5) -0.012(3) -0.003(3) 0.003(4)
O2X 0.041(5) 0.033(3) 0.031(5) 0.000(4) 0.019(3) 0.004(3)
O3X 0.056(5) 0.018(4) 0.010(2) 0.000(3) -0.006(3) 0.007(3)
O1Y 0.028(3) 0.025(5) 0.029(5) -0.008(3) -0.004(3) 0.007(4)
O2Y 0.030(5) 0.045(4) 0.023(4) 0.000(4) 0.012(3) 0.007(3)
O3Y 0.039(4) 0.027(4) 0.016(3) -0.002(3) -0.003(3) 0.013(3)
O4 0.0383(17) 0.0573(19) 0.089(3) -0.0160(17) -0.0235(16) -0.0048(14)
C1 0.0262(16) 0.0311(17) 0.0141(14) 0.0003(13) -0.0015(12) 0.0000(13)
C2 0.0263(16) 0.0354(18) 0.0174(15) 0.0005(13) -0.0001(12) 0.0091(13)
C3 0.0310(17) 0.0377(19) 0.0128(14) 0.0057(13) 0.0030(12) 0.0085(14)
C4 0.048(2) 0.055(2) 0.0140(15) 0.0074(15) 0.0120(15) 0.0260(18)
C5 0.065(3) 0.059(3) 0.0273(19) 0.0206(18) 0.0125(18) 0.043(2)
C6 0.042(2) 0.050(2) 0.0104(14) 0.0127(14) 0.0053(13) 0.0137(16)
C7 0.039(2) 0.050(2) 0.0220(17) 0.0109(15) 0.0078(15) 0.0073(17)
C8 0.062(3) 0.087(3) 0.0121(16) 0.0079(19) 0.0089(17) 0.005(2)
C9 0.060(3) 0.084(4) 0.040(2) 0.005(2) 0.023(2) -0.014(2)
C10 0.086(3) 0.066(3) 0.030(2) 0.030(2) 0.021(2) 0.014(3)
C15 0.0311(17) 0.0285(16) 0.0110(14) 0.0027(12) -0.0019(12) -0.0015(13)
C16 0.0266(18) 0.063(3) 0.035(2) -0.0226(19) -0.0027(15) 0.0062(17)
C17 0.039(2) 0.061(3) 0.036(2) -0.0273(19) 0.0000(17) 0.0037(18)
C18 0.0370(19) 0.0345(19) 0.0263(17) -0.0048(14) -0.0098(14) 0.0014(15)
C19 0.0238(18) 0.038(2) 0.079(3) -0.016(2) -0.0096(18) 0.0045(15)
C20 0.040(2) 0.0356(19) 0.043(2) -0.0188(17) -0.0084(17) 0.0013(16)
C21 0.043(2) 0.046(2) 0.038(2) -0.0074(17) -0.0132(17) 0.0016(17)
C22X 0.038(3) 0.029(3) 0.017(3) 0.004(2) -0.002(2) 0.008(3)
C23X 0.070(5) 0.022(3) 0.081(6) 0.025(3) 0.014(4) 0.012(3)
C24X 0.076(6) 0.046(4) 0.047(4) -0.013(4) -0.047(5) 0.028(4)
C25X 0.091(7) 0.037(5) 0.023(5) 0.008(4) -0.012(5) 0.032(5)
C22Y 0.049(4) 0.044(4) 0.038(4) 0.008(3) -0.003(4) 0.012(4)
C23Y 0.068(6) 0.079(7) 0.045(5) -0.006(5) -0.018(5) 0.034(5)
C24Y 0.140(16) 0.053(8) 0.055(11) 0.000(8) -0.031(12) 0.019(8)
C25Y 0.084(9) 0.118(12) 0.064(7) 0.017(7) 0.010(7) 0.042(8)

loop_
_atom_type_symbol
_atom_type_description
_atom_type_scat_dispersion_real
_atom_type_scat_dispersion_imag
_atom_type_scat_source
C C 0.0033 0.0016 'International Tables Vol C Tables 4.2.6.8 and 6.1.1.4'
B B 0.0013 0.0007 'International Tables Vol C Tables 4.2.6.8 and 6.1.1.4'
O O 0.0106 0.0060 'International Tables Vol C Tables 4.2.6.8 and 6.1.1.4'
P P 0.1023 0.0942 'International Tables Vol C Tables 4.2.6.8 and 6.1.1.4'
H H 0.0000 0.0000 'International Tables Vol C Tables 4.2.6.8 and 6.1.1.4'

loop_
_geom_angle_atom_site_label_1
_geom_angle_atom_site_label_2
_geom_angle_atom_site_label_3
_geom_angle
_geom_angle_site_symmetry_1
_geom_angle_site_symmetry_3
O2X P1 O3Y 91.2(4) . .
O2X P1 O1X 112.6(5) . .
O3Y P1 O1X 127.5(5) . .
O2X P1 O1Y 129.3(5) . .
O3Y P1 O1Y 112.2(5) . .
O3Y P1 O2Y 112.4(4) . .
O1X P1 O2Y 92.6(4) . .
O1Y P1 O2Y 111.1(4) . .
O2X P1 O3X 112.8(4) . .
O1X P1 O3X 107.4(5) . .
O1Y P1 O3X 90.0(5) . .
O2Y P1 O3X 131.8(4) . .
O2X P1 C1 107.1(4) . .
O3Y P1 C1 106.5(3) . .
O1X P1 C1 109.5(5) . .
O1Y P1 C1 108.0(5) . .
O2Y P1 C1 106.3(4) . .
O3X P1 C1 107.3(3) . .
O1X B1 O2X 110.3(5) . 3_655
O1X B1 O2Y 90.7(5) . 3_655
O1X B1 O3X 127.1(5) . 6_556
O2X B1 O3X 87.4(5) 3_655 6_556
O2Y B1 O3X 109.6(5) 3_655 6_556
O2X B1 O1Y 126.6(6) 3_655 .
O2Y B1 O1Y 109.4(5) 3_655 .
O3X B1 O1Y 112.1(5) 6_556 .
O1X B1 O3Y 105.4(5) . 6_556
O2X B1 O3Y 107.2(5) 3_655 6_556
O2Y B1 O3Y 126.3(5) 3_655 6_556
O1Y B1 O3Y 88.5(5) . 6_556
O1X B1 C15 112.6(5) . .
O2X B1 C15 110.4(5) 3_655 .
O2Y B1 C15 109.1(4) 3_655 .
O3X B1 C15 106.0(4) 6_556 .
O1Y B1 C15 110.6(5) . .
O3Y B1 C15 110.7(4) 6_556 .
B1 O1X P1 142.9(9) . .
B1 O2X P1 149.8(7) 3_655 .
B1 O3X P1 136.0(5) 8_546 .
B1 O1Y P1 132.7(7) . .
B1 O2Y P1 140.8(6) 3_655 .
P1 O3Y B1 141.2(5) . 8_546
C6 C1 C2 120.7(3) . .
C6 C1 P1 120.0(2) . .
C2 C1 P1 119.2(2) . .
C1 C2 C3 120.8(3) . .
C1 C2 H2 119.6 . .
C3 C2 H2 119.6 . .
C2 C3 C4 117.5(3) . .
C2 C3 C7 121.8(3) . .
C4 C3 C7 120.6(3) . .
C5 C4 C3 122.6(3) . .
C5 C4 H4 118.7 . .
C3 C4 H4 118.7 . .
C4 C5 C6 118.3(3) . .
C4 C5 C22Y 117.1(5) . .
C6 C5 C22Y 120.1(5) . .
C4 C5 C22X 122.0(4) . .
C6 C5 C22X 119.3(4) . .
C1 C6 C5 120.1(3) . .
C1 C6 H6 119.9 . .
C5 C6 H6 119.9 . .
C9 C7 C10 110.0(4) . .
C9 C7 C8 110.0(3) . .
C10 C7 C8 107.5(4) . .
C9 C7 C3 108.2(3) . .
C10 C7 C3 111.9(3) . .
C8 C7 C3 109.3(3) . .
C7 C8 H8A 109.5 . .
C7 C8 H8B 109.5 . .
H8A C8 H8B 109.5 . .
C7 C8 H8C 109.5 . .
H8A C8 H8C 109.5 . .
H8B C8 H8C 109.5 . .
C7 C9 H9A 109.5 . .
C7 C9 H9B 109.5 . .
H9A C9 H9B 109.5 . .
C7 C9 H9C 109.5 . .
H9A C9 H9C 109.5 . .
H9B C9 H9C 109.5 . .
C7 C10 H10A 109.5 . .
C7 C10 H10B 109.5 . .
H10A C10 H10B 109.5 . .
C7 C10 H10C 109.5 . .
H10A C10 H10C 109.5 . .
H10B C10 H10C 109.5 . .
C20 C15 C16 116.9(3) . .
C20 C15 B1 120.8(3) . .
C16 C15 B1 122.3(3) . .
C17 C16 C15 120.7(3) . .
C17 C16 H16 119.6 . .
C15 C16 H16 119.6 . .
C18 C17 C16 121.1(3) . .
C18 C17 H17 119.4 . .
C16 C17 H17 119.4 . .
C17 C18 C19 118.0(3) . .
C17 C18 C21 120.3(3) . .
C19 C18 C21 121.6(3) . .
C20 C19 C18 120.7(3) . .
C20 C19 H19 119.7 . .
C18 C19 H19 119.7 . .
C19 C20 C15 122.5(3) . .
C19 C20 H20 118.8 . .
C15 C20 H20 118.8 . .
O4 C21 C18 126.1(4) . .
O4 C21 H21 117.0 . .
C18 C21 H21 117.0 . .
C24X C22X C25X 107.9(8) . .
C24X C22X C23X 111.8(7) . .
C25X C22X C23X 107.0(9) . .
C24X C22X C5 102.0(6) . .
C25X C22X C5 112.7(7) . .
C23X C22X C5 115.3(5) . .
C24Y C22Y C5 107.0(13) . .
C24Y C22Y C25Y 112.0(13) . .
C5 C22Y C25Y 111.5(9) . .
C24Y C22Y C23Y 103.2(14) . .
C5 C22Y C23Y 118.7(9) . .
C25Y C22Y C23Y 104.2(11) . .
C22Y C23Y H23D 109.5 . .
C22Y C23Y H23E 109.5 . .
H23D C23Y H23E 109.5 . .
C22Y C23Y H23F 109.5 . .
H23D C23Y H23F 109.5 . .
H23E C23Y H23F 109.5 . .
C22Y C24Y H24D 109.5 . .
C22Y C24Y H24E 109.5 . .
H24D C24Y H24E 109.5 . .
C22Y C24Y H24F 109.5 . .
H24D C24Y H24F 109.5 . .
H24E C24Y H24F 109.5 . .
C22Y C25Y H25D 109.5 . .
C22Y C25Y H25E 109.5 . .
H25D C25Y H25E 109.5 . .
C22Y C25Y H25F 109.5 . .
H25D C25Y H25F 109.5 . .
H25E C25Y H25F 109.5 . .

loop_
_geom_bond_atom_site_label_1
_geom_bond_atom_site_label_2
_geom_bond_distance
_geom_bond_site_symmetry_2
P1 O2X 1.477(10) .
P1 O3Y 1.488(8) .
P1 O1X 1.490(13) .
P1 O1Y 1.545(13) .
P1 O2Y 1.550(11) .
P1 O3X 1.570(8) .
P1 C1 1.766(3) .
B1 O1X 1.461(14) .
B1 O2X 1.477(11) 3_655
B1 O2Y 1.478(12) 3_655
B1 O3X 1.481(8) 6_556
B1 O1Y 1.510(13) .
B1 O3Y 1.511(9) 6_556
B1 C15 1.601(4) .
O2X B1 1.477(11) 3_655
O3X B1 1.481(8) 8_546
O2Y B1 1.478(12) 3_655
O3Y B1 1.511(9) 8_546
O4 C21 1.189(5) .
C1 C6 1.372(5) .
C1 C2 1.382(4) .
C2 C3 1.385(5) .
C2 H2 0.9500 .
C3 C4 1.391(5) .
C3 C7 1.552(4) .
C4 C5 1.380(5) .
C4 H4 0.9500 .
C5 C6 1.391(5) .
C5 C22Y 1.518(11) .
C5 C22X 1.582(8) .
C6 H6 0.9500 .
C7 C9 1.504(6) .
C7 C10 1.507(6) .
C7 C8 1.530(6) .
C8 H8A 0.9800 .
C8 H8B 0.9800 .
C8 H8C 0.9800 .
C9 H9A 0.9800 .
C9 H9B 0.9800 .
C9 H9C 0.9800 .
C10 H10A 0.9800 .
C10 H10B 0.9800 .
C10 H10C 0.9800 .
C15 C20 1.377(5) .
C15 C16 1.394(5) .
C16 C17 1.380(5) .
C16 H16 0.9500 .
C17 C18 1.371(5) .
C17 H17 0.9500 .
C18 C19 1.386(5) .
C18 C21 1.476(5) .
C19 C20 1.355(5) .
C19 H19 0.9500 .
C20 H20 0.9500 .
C21 H21 0.9500 .
C22X C24X 1.514(10) .
C22X C25X 1.533(11) .
C22X C23X 1.556(11) .
C23X H23A 0.9800 .
C23X H23B 0.9800 .
C23X H23C 0.9800 .
C24X H24A 0.9800 .
C24X H24B 0.9800 .
C24X H24C 0.9800 .
C25X H25A 0.9800 .
C25X H25B 0.9800 .
C25X H25C 0.9800 .
C22Y C24Y 1.516(15) .
C22Y C25Y 1.523(17) .
C22Y C23Y 1.578(17) .
C23Y H23D 0.9800 .
C23Y H23E 0.9800 .
C23Y H23F 0.9800 .
C24Y H24D 0.9800 .
C24Y H24E 0.9800 .
C24Y H24F 0.9800 .
C25Y H25D 0.9800 .
C25Y H25E 0.9800 .
C25Y H25F 0.9800 .

loop_
_platon_squeeze_void_nr
_platon_squeeze_void_average_x
_platon_squeeze_void_average_y
_platon_squeeze_void_average_z
_platon_squeeze_void_volume
_platon_squeeze_void_count_electrons
_platon_squeeze_void_content
1 -0.099 0.490 0.000 1180 365 ' '
2 -0.002 -0.002 0.500 1180 365 ' '
